data_1541695
loop_
_publ_author_name
'Kiers, C.T.'
'Vos, A.'

_publ_section_title
;
 Cadmium sulfite hydrate 2 Cd S O3 * 3 H2 O
;
_journal_name_full 'Crystal Structure Communications'
_journal_page_first 399
_journal_page_last 403
_journal_volume 7
_journal_year 1978
_chemical_formula_sum 'Cd2 H6 O9 S2'
_chemical_name_systematic '(Cd S O3)2 (H2 O)3'
_space_group_IT_number 14
_symmetry_space_group_name_Hall '-P 2ybc'
_symmetry_space_group_name_H-M 'P 1 21/c 1'
_cell_angle_alpha 90
_cell_angle_beta 103.61
_cell_angle_gamma 90
_cell_formula_units_Z 8
_cell_length_a 12.219
_cell_length_b 10.574
_cell_length_c 13.986
_cell_volume 1756.301
_citation_journal_id_ASTM CSCMCS
_cod_data_source_file Kiers_CSCMCS_1978_1368.cif
_cod_data_source_block H6Cd2O9S2
_cod_original_formula_sum 'H6 Cd2 O9 S2'
_cod_database_code 1541695

loop_
_symmetry_equiv_pos_as_xyz
x,y,z
-x,y+1/2,-z+1/2
-x,-y,-z
x,-y-1/2,z-1/2

loop_
_atom_site_label
_atom_site_type_symbol
_atom_site_fract_x
_atom_site_fract_y
_atom_site_fract_z
_atom_site_occupancy
_atom_site_U_iso_or_equiv
Cd2 Cd+2 0.2506 0.2844 0.248 1 0.0
S4 S+4 0.5838 0.0424 0.1643 1 0.0
O16 O-2 0.3871 0.7528 0.1277 1 0.0
O2 O-2 0.0481 0.1902 -0.0178 1 0.0
Cd3 Cd+2 0.3732 0.126 0.0118 1 0.0
O10 O-2 0.6158 -0.0956 0.1478 1 0.0
O12 O-2 0.457 0.0373 0.1616 1 0.0
O7 O-2 -0.0154 0.5706 0.1759 1 0.0
O1 O-2 0.1899 0.2226 -0.1069 1 0.0
S1 S+4 0.1156 0.1163 -0.0784 1 0.0
O13 O-2 0.3692 0.1198 0.3046 1 0.0
O18 O-2 0.1683 0.7414 0.1641 1 0.0
O4 O-2 0.3277 0.301 0.1097 1 0.0
O8 O-2 -0.0529 0.4055 0.0581 1 0.0
O11 O-2 0.5822 0.1028 0.0635 1 0.0
O3 O-2 0.2026 0.0385 -0.0037 1 0.0
S2 S+4 0.3964 0.4094 0.0784 1 0.0
O9 O-2 0.1353 0.4269 0.1553 1 0.0
O17 O-2 0.2997 0.6261 -0.1885 1 0.0
Cd1 Cd+2 0.1266 0.3928 -0.0111 1 0.0
O5 O-2 0.457 0.341 0.0098 1 0.0
O14 O-2 0.1309 0.1247 0.1861 1 0.0
O15 O-2 0.1833 0.7976 -0.0622 1 0.0
O6 O-2 0.3048 0.491 0.0119 1 0.0
S3 S+4 0.0103 0.4312 0.1654 1 0.0
Cd4 Cd+2 0.3497 0.6954 -0.0346 1 0.0
